data_7044096
loop_
_publ_author_name
'Bilyachenko, Alexey'
'Korlyukov, Aleksander'
'Vologzhanina, Anna V. V.'
'Khrustalev, Victor N.'
'Kulakova, Alena Nikolaevna'
'Long, Jerome'
'Larionova, Joulia'
'Guari, Yannick'
'Dronova, Marina'
'Tsareva, Ulyana'
'Dorovatovskii, Pavel'
'Shubina, Elena'
'Levitsky, Mikhail'

_publ_section_title
;
 Bi- and Tri-metallic Cage Silsesquioxanes: Features of Supramolecular
 Assembling and Magnetic Properties
;
_journal_name_full 'Dalton Trans.'
_journal_paper_doi 10.1039/C7DT02017A
_journal_year 2017
_chemical_formula_moiety '0.5(C180 H204 Cu8 K4 N12 Na4 O60 Si24)'
_chemical_formula_sum 'C90 H102 Cu4 K2 N6 Na2 O30 Si12'
_chemical_formula_weight 2463.19
_space_group_crystal_system monoclinic
_space_group_IT_number 15
_space_group_name_Hall '-C 2yc'
_space_group_name_H-M_alt 'C 1 2/c 1'
_symmetry_space_group_name_Hall '-C 2yc'
_symmetry_space_group_name_H-M 'C 1 2/c 1'
_atom_sites_solution_hydrogens geom
_audit_creation_date 2017-06-07
_audit_creation_method
;
Olex2 1.2
(compiled 2017.03.28 svn.r3405 for OlexSys, GUI svn.r5337)
;
_audit_update_record
;
2017-07-10 deposited with the CCDC.
2017-09-01 downloaded from the CCDC.
;
_cell_angle_alpha 90
_cell_angle_beta 101.9620(10)
_cell_angle_gamma 90
_cell_formula_units_Z 4
_cell_length_a 15.3886(3)
_cell_length_b 27.7686(5)
_cell_length_c 26.0338(5)
_cell_measurement_reflns_used 9332
_cell_measurement_temperature 120
_cell_measurement_theta_max 67.33
_cell_measurement_theta_min 3.18
_cell_volume 10883.2(4)
_computing_cell_refinement 'SAINT v8.27A (Bruker, 2012)'
_computing_data_reduction 'SAINT v8.27A (Bruker, 2012)'
_computing_molecular_graphics 'Olex2 (Dolomanov et al., 2009)'
_computing_publication_material 'Olex2 (Dolomanov et al., 2009)'
_computing_structure_refinement 'ShelXL (Sheldrick, 2015)'
_diffrn_ambient_temperature 120
_diffrn_measured_fraction_theta_full 0.954
_diffrn_measured_fraction_theta_max 0.954
_diffrn_measurement_device_type 'Bruker APEX-II CCD'
_diffrn_measurement_method '\f and \w scans'
_diffrn_radiation_monochromator graphite
_diffrn_radiation_type CuK\a
_diffrn_radiation_wavelength 1.54178
_diffrn_reflns_av_R_equivalents 0.0346
_diffrn_reflns_av_unetI/netI 0.0222
_diffrn_reflns_Laue_measured_fraction_full 0.954
_diffrn_reflns_Laue_measured_fraction_max 0.954
_diffrn_reflns_limit_h_max 18
_diffrn_reflns_limit_h_min -18
_diffrn_reflns_limit_k_max 33
_diffrn_reflns_limit_k_min -30
_diffrn_reflns_limit_l_max 28
_diffrn_reflns_limit_l_min -26
_diffrn_reflns_number 69006
_diffrn_reflns_point_group_measured_fraction_full 0.954
_diffrn_reflns_point_group_measured_fraction_max 0.954
_diffrn_reflns_theta_full 67.679
_diffrn_reflns_theta_max 67.705
_diffrn_reflns_theta_min 3.339
_diffrn_standards_number 0
_exptl_absorpt_coefficient_mu 3.562
_exptl_absorpt_correction_T_max 0.7530
_exptl_absorpt_correction_T_min 0.5357
_exptl_absorpt_correction_type multi-scan
_exptl_absorpt_process_details
'SADABS-2012/1 (Bruker,2012) was used for absorption correction. wR2(int) was 0.1491 before and 0.0541 after correction. The Ratio of minimum to maximum transmission is 0.7114. The \l/2 correction factor is 0.0015.'
_exptl_crystal_colour blue
_exptl_crystal_colour_primary blue
_exptl_crystal_density_diffrn 1.503
_exptl_crystal_description irregular
_exptl_crystal_F_000 5072
_exptl_crystal_size_max 0.36
_exptl_crystal_size_mid 0.28
_exptl_crystal_size_min 0.15
_refine_diff_density_max 1.617
_refine_diff_density_min -1.011
_refine_diff_density_rms 0.125
_refine_ls_extinction_method none
_refine_ls_goodness_of_fit_ref 1.041
_refine_ls_hydrogen_treatment constr
_refine_ls_matrix_type full
_refine_ls_number_parameters 679
_refine_ls_number_reflns 9401
_refine_ls_number_restraints 22
_refine_ls_restrained_S_all 1.043
_refine_ls_R_factor_all 0.0703
_refine_ls_R_factor_gt 0.0671
_refine_ls_shift/su_max 0.004
_refine_ls_shift/su_mean 0.000
_refine_ls_structure_factor_coef Fsqd
_refine_ls_weighting_details 'w=1/[\s^2^(Fo^2^)+(0.1166P)^2^+91.5120P] where P=(Fo^2^+2Fc^2^)/3'
_refine_ls_weighting_scheme calc
_refine_ls_wR_factor_gt 0.2004
_refine_ls_wR_factor_ref 0.2050
_reflns_Friedel_coverage 0.000
_reflns_number_gt 8765
_reflns_number_total 9401
_reflns_threshold_expression 'I > 2\s(I)'
_cod_data_source_file c7dt02017a2.cif
_cod_data_source_block yaa185
_cod_database_code 7044096
_shelxl_version_number 2014/6
_shelx_space_group_comment
;
The symmetry employed for this shelxl refinement is uniquely defined
by the following loop, which should always be used as a source of
symmetry information in preference to the above space-group names.
They are only intended as comments.
;
_olex2_refinement_description
;
1. Fixed Uiso
 At 1.2 times of:
  All C(H) groups
 At 1.5 times of:
  All C(H,H,H) groups
2. Restrained distances
 N3-C8 = N3-C9
 1.48 with sigma of 0.005
 N3-C7
 1.34 with sigma of 0.005
 O14-C7
 1.22 with sigma of 0.005
 O16-C64
 1.22 with sigma of 0.005
 N4-C66
 1.49 with sigma of 0.005
 N4-C65
 1.48 with sigma of 0.005
 N4-C64
 1.37 with sigma of 0.005
 O16-N4
 2.301 with sigma of 0.01
 C65-C66
 2.5 with sigma of 0.01
 C8-C9
 2.5 with sigma of 0.01
 C8-C7
 2.4 with sigma of 0.01
 C9-O14
 2.701 with sigma of 0.01
3. Restrained planarity
 O14, C7, N3, C8, C9
 with sigma of 0.05
 O16, C64, N4, C66, C65
 with sigma of 0.05
4. Uiso/Uaniso restraints and constraints
C61 \\sim C55: within 1.7A with sigma of 0.02 and sigma for terminal atoms of
0.04
C63 \\sim C57: within 1.7A with sigma of 0.02 and sigma for terminal atoms of
0.04
C52 \\sim C58: within 2A with sigma of 0.04 and sigma for terminal atoms of 0.08
C53 \\sim C59: within 1.7A with sigma of 0.02 and sigma for terminal atoms of
0.04
C59 \\sim C53: within 2A with sigma of 0.04 and sigma for terminal atoms of 0.08
C55 \\sim C61: within 1.7A with sigma of 0.02 and sigma for terminal atoms of
0.04
C54 \\sim C60: within 1.7A with sigma of 0.02 and sigma for terminal atoms of
0.04
C62 \\sim C56: within 1.7A with sigma of 0.02 and sigma for terminal atoms of
0.04
5. Others
 Fixed Sof: O14(0.5) O16(0.5) N3(0.5) N4(0.5) C7(0.5) H7(0.5) C8(0.5) H8A(0.5)
 H8B(0.5) H8C(0.5) C9(0.5) H9A(0.5) H9B(0.5) H9C(0.5) C28(0.5) C33(0.5)
 H33(0.5) C32(0.5) H32(0.5) C31(0.5) H31(0.5) C30(0.5) H30(0.5) C29(0.5)
 H29(0.5) C37(0.5) H37(0.5) C38(0.5) H38(0.5) C39(0.5) H39(0.5) C34(0.5)
 C35(0.5) H35(0.5) C36(0.5) H36(0.5) C44(0.5) H44(0.5) C43(0.5) H43(0.5)
 C42(0.5) H42(0.5) C41(0.5) H41(0.5) C40(0.5) C45(0.5) H45(0.5) C49(0.5)
 H49(0.5) C50(0.5) H50(0.5) C51(0.5) H51(0.5) C46(0.5) C47(0.5) H47(0.5)
 C48(0.5) H48(0.5) C56(0.25) H56(0.25) C55(0.25) H55(0.25) C54(0.25) H54(0.25)
 C53(0.25) H53(0.25) C52(0.25) C57(0.25) H57(0.25) C59(0.75) H59(0.75)
 C58(0.75) C63(0.75) H63(0.75) C62(0.75) H62(0.75) C61(0.75) H61(0.75)
 C60(0.75) H60(0.75) C64(0.5) H64(0.5) C65(0.5) H65A(0.5) H65B(0.5) H65C(0.5)
 C66(0.5) H66A(0.5) H66B(0.5) H66C(0.5)
 Fixed Uiso: O14(0.15849) O16(0.11315) N3(0.1608) N4(0.12435) C7(0.12287)
 C8(0.14208) C9(0.14794) C54(0.11863) C62(0.11032) C64(0.10793) C65(0.11768)
 C66(0.11893)
6.a Aromatic/amide H refined with riding coordinates:
 C1(H1), C4(H4), C7(H7), C11(H11), C12(H12), C13(H13), C14(H14), C15(H15),
 C17(H17), C18(H18), C19(H19), C20(H20), C21(H21), C23(H23), C24(H24), C25(H25),
  C26(H26), C27(H27), C33(H33), C32(H32), C31(H31), C30(H30), C29(H29),
 C37(H37), C38(H38), C39(H39), C35(H35), C36(H36), C44(H44), C43(H43), C42(H42),
  C41(H41), C45(H45), C49(H49), C50(H50), C51(H51), C47(H47), C48(H48),
 C56(H56), C55(H55), C54(H54), C53(H53), C57(H57), C59(H59), C63(H63), C62(H62),
  C61(H61), C60(H60), C64(H64)
6.b Fitted hexagon refined as free rotating group:
 C28(C33,C32,C31,C30,C29), C37(C38,C39,C34,C35,C36), C44(C43,C42,C41,C40,C45),
 C49(C50,C51,C46,C47,C48), C56(C55,C54,C53,C52,C57), C59(C58,C63,C62,C61,C60)
6.c Idealised Me refined as rotating group:
 C2(H2A,H2B,H2C), C3(H3A,H3B,H3C), C5(H5A,H5B,H5C), C6(H6A,H6B,H6C), C8(H8A,
 H8B,H8C), C9(H9A,H9B,H9C), C65(H65A,H65B,H65C), C66(H66A,H66B,H66C)
;
_olex2_submission_special_instructions 'No special instructions were received'

loop_
_space_group_symop_operation_xyz
'x, y, z'
'-x, y, -z+1/2'
'x+1/2, y+1/2, z'
'-x+1/2, y+1/2, -z+1/2'
'-x, -y, -z'
'x, -y, z-1/2'
'-x+1/2, -y+1/2, -z'
'x+1/2, -y+1/2, z-1/2'

loop_
_atom_site_label
_atom_site_type_symbol
_atom_site_fract_x
_atom_site_fract_y
_atom_site_fract_z
_atom_site_U_iso_or_equiv
_atom_site_adp_type
_atom_site_occupancy
_atom_site_site_symmetry_order
_atom_site_calc_flag
_atom_site_refinement_flags_posn
_atom_site_refinement_flags_adp
_atom_site_refinement_flags_occupancy
_atom_site_disorder_assembly
_atom_site_disorder_group
Cu1 Cu 1.02075(3) -0.00597(2) 0.30981(2) 0.02485(12) Uani 1 1 d . . . . .
Cu2 Cu 0.90135(3) 0.11824(2) 0.24796(2) 0.02746(13) Uani 1 1 d . . . . .
K1 K 1.05545(5) 0.03770(3) 0.44230(3) 0.02917(18) Uani 1 1 d . . . . .
Si1 Si 1.22743(6) 0.00679(4) 0.36233(4) 0.0269(2) Uani 1 1 d . . . . .
Si2 Si 0.84915(7) 0.10891(4) 0.36114(4) 0.0282(2) Uani 1 1 d . . . . .
Si3 Si 0.84712(7) 0.00081(4) 0.35972(4) 0.0274(2) Uani 1 1 d . . . . .
Si4 Si 1.18102(6) -0.02202(4) 0.25282(4) 0.0257(2) Uani 1 1 d . . . . .
Si5 Si 0.78290(7) 0.11512(4) 0.13081(4) 0.0289(2) Uani 1 1 d . . . . .
Si6 Si 1.02979(7) 0.14026(4) 0.35719(4) 0.0280(2) Uani 1 1 d . . . . .
Na1 Na 0.70163(17) 0.09322(13) 0.24029(9) 0.0912(9) Uani 1 1 d . . . . .
O1 O 1.24492(17) 0.00551(10) 0.30167(10) 0.0336(6) Uani 1 1 d . . . . .
O2 O 1.21321(17) -0.00562(10) 0.20006(10) 0.0315(6) Uani 1 1 d . . . . .
O3 O 1.07966(18) -0.00693(11) 0.25012(10) 0.0354(7) Uani 1 1 d . . . . .
O4 O 1.12770(17) -0.00764(9) 0.36265(10) 0.0301(6) Uani 1 1 d . . . . .
O5 O 0.94910(17) -0.00820(10) 0.36083(10) 0.0306(6) Uani 1 1 d . . . . .
O6 O 1.0433(2) -0.05388(10) 0.48434(11) 0.0374(7) Uani 1 1 d . . . . .
O7 O 0.95522(17) 0.11910(9) 0.38699(10) 0.0290(6) Uani 1 1 d . . . . .
O8 O 0.82776(18) 0.05498(10) 0.37969(10) 0.0326(6) Uani 1 1 d . . . . .
O9 O 0.82965(18) 0.11580(9) 0.29949(10) 0.0311(6) Uani 1 1 d . . . . .
O10 O 1.01393(18) 0.11884(11) 0.29850(10) 0.0351(7) Uani 1 1 d . . . . .
O11 O 0.80054(18) 0.12446(10) 0.19230(10) 0.0344(6) Uani 1 1 d . . . . .
O12 O 0.87514(17) 0.12204(9) 0.10831(10) 0.0300(6) Uani 1 1 d . . . . .
O13 O 0.74658(18) 0.06090(10) 0.11507(10) 0.0326(6) Uani 1 1 d . . . . .
O14 O 0.6220(5) 0.1677(2) 0.2340(4) 0.158 Uiso 0.5 1 d D . P A 2
O15 O 0.5737(3) 0.0647(2) 0.2009(3) 0.111(2) Uani 1 1 d . . . . .
O16 O 0.6496(6) 0.1902(2) 0.2347(3) 0.113 Uiso 0.5 1 d D . P A 1
N1 N 1.0343(4) -0.12494(15) 0.44068(17) 0.0618(12) Uani 1 1 d . . . . .
N2 N 0.4659(4) 0.0121(2) 0.1660(3) 0.094(2) Uani 1 1 d . . . . .
N3 N 0.6234(3) 0.23789(19) 0.1930(3) 0.161 Uiso 0.5 1 d D . P A 2
N4 N 0.7455(3) 0.2460(2) 0.2110(2) 0.124 Uiso 0.5 1 d D . P A 1
C1 C 1.0519(3) -0.07832(16) 0.44653(18) 0.0454(11) Uani 1 1 d . . . . .
H1 H 1.0729 -0.0625 0.4191 0.054 Uiso 1 1 calc R . . . .
C2 C 0.9999(6) -0.1512(2) 0.4805(3) 0.096(2) Uani 1 1 d . . . . .
H2A H 1.0130 -0.1333 0.5136 0.144 Uiso 1 1 calc GR . . . .
H2B H 1.0279 -0.1830 0.4856 0.144 Uiso 1 1 calc GR . . . .
H2C H 0.9354 -0.1551 0.4690 0.144 Uiso 1 1 calc GR . . . .
C3 C 1.0411(7) -0.1498(3) 0.3924(3) 0.113(3) Uani 1 1 d . . . . .
H3A H 0.9846 -0.1471 0.3670 0.170 Uiso 1 1 calc GR . . . .
H3B H 1.0546 -0.1839 0.4000 0.170 Uiso 1 1 calc GR . . . .
H3C H 1.0885 -0.1353 0.3777 0.170 Uiso 1 1 calc GR . . . .
C4 C 0.5452(4) 0.0238(3) 0.1943(4) 0.106(3) Uani 1 1 d . . . . .
H4 H 0.5824 -0.0016 0.2104 0.128 Uiso 1 1 calc R . . . .
C5 C 0.4056(5) 0.0496(4) 0.1405(5) 0.150(5) Uani 1 1 d . . . . .
H5A H 0.3468 0.0448 0.1486 0.225 Uiso 1 1 calc GR . . . .
H5B H 0.4008 0.0478 0.1024 0.225 Uiso 1 1 calc GR . . . .
H5C H 0.4286 0.0812 0.1532 0.225 Uiso 1 1 calc GR . . . .
C6 C 0.4374(6) -0.0380(3) 0.1618(5) 0.121(4) Uani 1 1 d . . . . .
H6A H 0.4853 -0.0585 0.1807 0.182 Uiso 1 1 calc GR . . . .
H6B H 0.4229 -0.0474 0.1247 0.182 Uiso 1 1 calc GR . . . .
H6C H 0.3847 -0.0417 0.1771 0.182 Uiso 1 1 calc GR . . . .
C7 C 0.6642(5) 0.19860(17) 0.2158(3) 0.123 Uiso 0.5 1 d D . P A 2
H7 H 0.7262 0.1945 0.2180 0.147 Uiso 0.5 1 calc R . P A 2
C8 C 0.6710(5) 0.2736(2) 0.1680(3) 0.142 Uiso 0.5 1 d D . P A 2
H8A H 0.6982 0.2976 0.1941 0.213 Uiso 0.5 1 calc GR . P A 2
H8B H 0.6293 0.2897 0.1396 0.213 Uiso 0.5 1 calc GR . P A 2
H8C H 0.7175 0.2576 0.1536 0.213 Uiso 0.5 1 calc GR . P A 2
C9 C 0.5286(3) 0.2457(4) 0.1918(5) 0.148 Uiso 0.5 1 d D . P A 2
H9A H 0.5024 0.2161 0.2022 0.222 Uiso 0.5 1 calc GR . P A 2
H9B H 0.4983 0.2546 0.1561 0.222 Uiso 0.5 1 calc GR . P A 2
H9C H 0.5218 0.2717 0.2161 0.222 Uiso 0.5 1 calc GR . P A 2
C10 C 0.8005(2) -0.04141(15) 0.40257(15) 0.0319(9) Uani 1 1 d . . . . .
C11 C 0.7751(3) -0.02630(18) 0.44878(16) 0.0407(10) Uani 1 1 d . . . . .
H11 H 0.7839 0.0063 0.4595 0.049 Uiso 1 1 calc R . . . .
C12 C 0.7374(3) -0.0581(2) 0.47909(18) 0.0517(13) Uani 1 1 d . . . . .
H12 H 0.7203 -0.0470 0.5101 0.062 Uiso 1 1 calc R . . . .
C13 C 0.7247(4) -0.1056(2) 0.4644(2) 0.0604(14) Uani 1 1 d . . . . .
H13 H 0.6993 -0.1274 0.4852 0.072 Uiso 1 1 calc R . . . .
C14 C 0.7491(5) -0.1211(2) 0.4194(3) 0.0711(17) Uani 1 1 d . . . . .
H14 H 0.7397 -0.1538 0.4089 0.085 Uiso 1 1 calc R . . . .
C15 C 0.7875(3) -0.08962(17) 0.3891(2) 0.0510(12) Uani 1 1 d . . . . .
H15 H 0.8053 -0.1013 0.3586 0.061 Uiso 1 1 calc R . . . .
C16 C 1.3125(3) -0.03298(16) 0.40287(16) 0.0380(10) Uani 1 1 d . . . . .
C17 C 1.2998(5) -0.0835(2) 0.4010(3) 0.078(2) Uani 1 1 d . . . . .
H17 H 1.2453 -0.0968 0.3826 0.094 Uiso 1 1 calc R . . . .
C18 C 1.3687(6) -0.1137(3) 0.4266(4) 0.110(3) Uani 1 1 d . . . . .
H18 H 1.3617 -0.1477 0.4246 0.132 Uiso 1 1 calc R . . . .
C19 C 1.4479(5) -0.0934(3) 0.4552(3) 0.102(3) Uani 1 1 d . . . . .
H19 H 1.4915 -0.1132 0.4763 0.122 Uiso 1 1 calc R . . . .
C20 C 1.4610(5) -0.0470(3) 0.4523(3) 0.108(3) Uani 1 1 d . . . . .
H20 H 1.5172 -0.0339 0.4681 0.130 Uiso 1 1 calc R . . . .
C21 C 1.3941(4) -0.0165(2) 0.4267(3) 0.080(2) Uani 1 1 d . . . . .
H21 H 1.4060 0.0171 0.4257 0.096 Uiso 1 1 calc R . . . .
C22 C 0.6961(3) 0.15583(15) 0.09349(15) 0.0379(10) Uani 1 1 d . . . . .
C23 C 0.6067(3) 0.1451(2) 0.0913(3) 0.0644(16) Uani 1 1 d . . . . .
H23 H 0.5915 0.1169 0.1082 0.077 Uiso 1 1 calc R . . . .
C24 C 0.5407(4) 0.1745(2) 0.0653(3) 0.086(2) Uani 1 1 d . . . . .
H24 H 0.4803 0.1670 0.0649 0.103 Uiso 1 1 calc R . . . .
C25 C 0.5616(4) 0.2147(2) 0.0397(3) 0.080(2) Uani 1 1 d . . . . .
H25 H 0.5154 0.2346 0.0210 0.096 Uiso 1 1 calc R . . . .
C26 C 0.6475(5) 0.2265(2) 0.0410(2) 0.076(2) Uani 1 1 d . . . . .
H26 H 0.6614 0.2549 0.0240 0.092 Uiso 1 1 calc R . . . .
C27 C 0.7165(4) 0.19643(18) 0.0677(2) 0.0563(14) Uani 1 1 d . . . . .
H27 H 0.7767 0.2041 0.0680 0.068 Uiso 1 1 calc R . . . .
C28 C 0.7904(4) 0.1555(2) 0.3929(2) 0.035(2) Uani 0.5 1 d . . P B 1
C33 C 0.7862(5) 0.2030(2) 0.3759(3) 0.068(3) Uani 0.5 1 d G . P B 1
H33 H 0.8132 0.2121 0.3477 0.081 Uiso 0.5 1 calc R . P B 1
C32 C 0.7426(6) 0.2373(2) 0.4002(4) 0.081(4) Uani 0.5 1 d G . P B 1
H32 H 0.7398 0.2698 0.3886 0.097 Uiso 0.5 1 calc R . P B 1
C31 C 0.7032(6) 0.2240(3) 0.4416(3) 0.078(4) Uani 0.5 1 d G . P B 1
H31 H 0.6734 0.2474 0.4582 0.093 Uiso 0.5 1 calc R . P B 1
C30 C 0.7074(5) 0.1764(3) 0.4586(3) 0.073(4) Uani 0.5 1 d G . P B 1
H30 H 0.6805 0.1673 0.4868 0.087 Uiso 0.5 1 calc R . P B 1
C29 C 0.7510(5) 0.1422(2) 0.4342(2) 0.056(3) Uani 0.5 1 d G . P B 1
H29 H 0.7539 0.1097 0.4459 0.067 Uiso 0.5 1 calc R . P B 1
C37 C 0.6938(3) 0.21227(19) 0.4518(2) 0.071(4) Uani 0.5 1 d . . P B 2
H37 H 0.6650 0.2344 0.4706 0.085 Uiso 0.5 1 calc R . P B 2
C38 C 0.6910(4) 0.21936(19) 0.3986(2) 0.069(3) Uani 0.5 1 d G . P B 2
H38 H 0.6603 0.2463 0.3811 0.083 Uiso 0.5 1 calc R . P B 2
C39 C 0.7332(4) 0.1870(2) 0.3711(2) 0.058(3) Uani 0.5 1 d G . P B 2
H39 H 0.7313 0.1919 0.3348 0.070 Uiso 0.5 1 calc R . P B 2
C34 C 0.7781(4) 0.1476(2) 0.3968(2) 0.028(2) Uani 0.5 1 d G . P B 2
C35 C 0.7809(4) 0.1405(2) 0.4500(2) 0.058(3) Uani 0.5 1 d G . P B 2
H35 H 0.8116 0.1136 0.4675 0.069 Uiso 0.5 1 calc R . P B 2
C36 C 0.7387(4) 0.1728(2) 0.4775(2) 0.071(4) Uani 0.5 1 d G . P B 2
H36 H 0.7406 0.1680 0.5138 0.085 Uiso 0.5 1 calc R . P B 2
C44 C 1.0242(5) 0.28103(18) 0.3022(2) 0.139(9) Uani 0.5 1 d . . P C 2
H44 H 1.0199 0.2969 0.2694 0.167 Uiso 0.5 1 calc R . P C 2
C43 C 1.0324(5) 0.30777(17) 0.3481(2) 0.087(5) Uani 0.5 1 d G . P C 2
H43 H 1.0337 0.3419 0.3467 0.104 Uiso 0.5 1 calc R . P C 2
C42 C 1.0387(6) 0.2845(2) 0.3960(2) 0.070(4) Uani 0.5 1 d G . P C 2
H42 H 1.0443 0.3028 0.4273 0.084 Uiso 0.5 1 calc R . P C 2
C41 C 1.0367(5) 0.2345(2) 0.3980(2) 0.052(3) Uani 0.5 1 d G . P C 2
H41 H 1.0410 0.2186 0.4307 0.062 Uiso 0.5 1 calc R . P C 2
C40 C 1.0285(5) 0.20777(17) 0.3521(2) 0.037(2) Uani 0.5 1 d G . P C 2
C45 C 1.0222(5) 0.23103(18) 0.3042(2) 0.084(5) Uani 0.5 1 d G . P C 2
H45 H 1.0166 0.2128 0.2728 0.101 Uiso 0.5 1 calc R . P C 2
C49 C 1.0302(4) 0.30770(15) 0.3708(2) 0.071(4) Uani 0.5 1 d . . P C 1
H49 H 1.0318 0.3418 0.3737 0.085 Uiso 0.5 1 calc R . P C 1
C50 C 1.0840(4) 0.28422(19) 0.3420(3) 0.081(4) Uani 0.5 1 d G . P C 1
H50 H 1.1225 0.3023 0.3252 0.097 Uiso 0.5 1 calc R . P C 1
C51 C 1.0816(5) 0.23431(19) 0.3379(3) 0.060(3) Uani 0.5 1 d G . P C 1
H51 H 1.1184 0.2183 0.3182 0.072 Uiso 0.5 1 calc R . P C 1
C46 C 1.0253(4) 0.20788(15) 0.3625(3) 0.036(2) Uani 0.5 1 d G . P C 1
C47 C 0.9714(4) 0.23136(19) 0.3913(3) 0.052(3) Uani 0.5 1 d G . P C 1
H47 H 0.9329 0.2133 0.4082 0.062 Uiso 0.5 1 calc R . P C 1
C48 C 0.9738(4) 0.28127(19) 0.3955(3) 0.077(4) Uani 0.5 1 d G . P C 1
H48 H 0.9370 0.2973 0.4152 0.093 Uiso 0.5 1 calc R . P C 1
C56 C 1.0975(7) -0.1640(3) 0.2519(4) 0.067(6) Uiso 0.25 1 d . U P D 1
H56 H 1.0484 -0.1825 0.2341 0.080 Uiso 0.25 1 calc R . P D 1
C55 C 1.1622(9) -0.1853(4) 0.2904(5) 0.109(9) Uiso 0.25 1 d G U P D 1
H55 H 1.1573 -0.2183 0.2990 0.131 Uiso 0.25 1 calc R . P D 1
C54 C 1.2340(9) -0.1582(5) 0.3164(6) 0.119 Uiso 0.25 1 d G U P D 1
H54 H 1.2782 -0.1728 0.3427 0.142 Uiso 0.25 1 calc R . P D 1
C53 C 1.2411(8) -0.1099(5) 0.3038(5) 0.073(6) Uiso 0.25 1 d G U P D 1
H53 H 1.2902 -0.0915 0.3216 0.087 Uiso 0.25 1 calc R . P D 1
C52 C 1.1764(8) -0.0887(3) 0.2653(5) 0.020(3) Uiso 0.25 1 d G U P D 1
C57 C 1.1046(7) -0.1157(3) 0.2393(4) 0.046(4) Uiso 0.25 1 d G U P D 1
H57 H 1.0604 -0.1012 0.2129 0.056 Uiso 0.25 1 calc R . P D 1
C59 C 1.2952(3) -0.10203(15) 0.26681(17) 0.067(2) Uiso 0.75 1 d . U P D 2
H59 H 1.3387 -0.0797 0.2607 0.080 Uiso 0.75 1 calc R . P D 2
C58 C 1.2075(3) -0.08744(15) 0.26218(19) 0.0447(14) Uiso 0.75 1 d G U P D 2
C63 C 1.1438(3) -0.1202(2) 0.2711(2) 0.070(2) Uiso 0.75 1 d G U P D 2
H63 H 1.0839 -0.1102 0.2679 0.084 Uiso 0.75 1 calc R . P D 2
C62 C 1.1678(4) -0.16747(19) 0.2846(3) 0.110 Uiso 0.75 1 d G U P D 2
H62 H 1.1243 -0.1898 0.2906 0.132 Uiso 0.75 1 calc R . P D 2
C61 C 1.2555(4) -0.18205(15) 0.2892(3) 0.105(3) Uiso 0.75 1 d G U P D 2
H61 H 1.2720 -0.2144 0.2984 0.126 Uiso 0.75 1 calc R . P D 2
C60 C 1.3192(3) -0.14934(17) 0.2803(2) 0.095(3) Uiso 0.75 1 d G U P D 2
H60 H 1.3791 -0.1593 0.2835 0.114 Uiso 0.75 1 calc R . P D 2
C64 C 0.6670(4) 0.2217(2) 0.2057(3) 0.108 Uiso 0.5 1 d D . P A 1
H64 H 0.6214 0.2301 0.1766 0.130 Uiso 0.5 1 calc R . P A 1
C65 C 0.8226(5) 0.2376(5) 0.2546(3) 0.118 Uiso 0.5 1 d D . P A 1
H65A H 0.8175 0.2580 0.2845 0.177 Uiso 0.5 1 calc GR . P A 1
H65B H 0.8775 0.2455 0.2429 0.177 Uiso 0.5 1 calc GR . P A 1
H65C H 0.8239 0.2037 0.2651 0.177 Uiso 0.5 1 calc GR . P A 1
C66 C 0.7569(9) 0.2845(3) 0.1731(3) 0.119 Uiso 0.5 1 d D . P A 1
H66A H 0.7886 0.2714 0.1473 0.178 Uiso 0.5 1 calc GR . P A 1
H66B H 0.7911 0.3111 0.1921 0.178 Uiso 0.5 1 calc GR . P A 1
H66C H 0.6984 0.2963 0.1552 0.178 Uiso 0.5 1 calc GR . P A 1

loop_
_atom_site_aniso_label
_atom_site_aniso_U_11
_atom_site_aniso_U_22
_atom_site_aniso_U_33
_atom_site_aniso_U_23
_atom_site_aniso_U_13
_atom_site_aniso_U_12
Cu1 0.0245(2) 0.0305(3) 0.0192(2) 0.00171(19) 0.00383(19) -0.0003(2)
Cu2 0.0299(3) 0.0318(3) 0.0177(3) -0.00036(19) -0.0019(2) 0.0005(2)
K1 0.0357(4) 0.0281(4) 0.0230(4) 0.0024(3) 0.0046(3) 0.0010(3)
Si1 0.0262(4) 0.0326(5) 0.0207(5) 0.0011(4) 0.0021(4) 0.0020(4)
Si2 0.0318(5) 0.0307(5) 0.0207(5) -0.0018(4) 0.0020(4) 0.0021(4)
Si3 0.0271(5) 0.0345(5) 0.0206(5) 0.0030(4) 0.0052(4) -0.0028(4)
Si4 0.0260(4) 0.0286(5) 0.0215(5) 0.0007(4) 0.0027(3) 0.0027(4)
Si5 0.0303(5) 0.0340(5) 0.0187(5) 0.0001(4) -0.0039(4) 0.0032(4)
Si6 0.0323(5) 0.0285(5) 0.0196(5) 0.0009(4) -0.0029(4) -0.0019(4)
Na1 0.0636(13) 0.168(3) 0.0351(11) 0.0016(14) -0.0052(10) -0.0223(16)
O1 0.0276(12) 0.0493(16) 0.0234(13) -0.0041(11) 0.0040(10) -0.0027(11)
O2 0.0257(12) 0.0465(15) 0.0219(12) -0.0012(11) 0.0042(10) 0.0035(11)
O3 0.0281(13) 0.0596(17) 0.0191(12) 0.0049(11) 0.0060(10) 0.0026(12)
O4 0.0290(12) 0.0379(13) 0.0228(12) 0.0052(10) 0.0040(10) 0.0012(11)
O5 0.0270(12) 0.0445(14) 0.0208(12) 0.0034(10) 0.0061(10) -0.0024(11)
O6 0.0494(16) 0.0318(14) 0.0326(14) 0.0047(11) 0.0122(12) 0.0034(12)
O7 0.0358(13) 0.0306(13) 0.0187(12) -0.0012(9) 0.0010(10) -0.0012(11)
O8 0.0380(13) 0.0366(14) 0.0246(13) -0.0001(10) 0.0097(10) -0.0019(11)
O9 0.0339(13) 0.0354(13) 0.0218(12) 0.0004(10) 0.0009(10) -0.0030(11)
O10 0.0307(13) 0.0506(16) 0.0219(13) -0.0003(11) 0.0006(10) -0.0044(12)
O11 0.0320(13) 0.0466(15) 0.0218(13) -0.0013(11) -0.0007(10) 0.0038(12)
O12 0.0349(13) 0.0340(13) 0.0176(12) 0.0017(10) -0.0025(10) -0.0007(11)
O13 0.0336(13) 0.0379(14) 0.0222(12) 0.0014(10) -0.0037(10) -0.0017(11)
O15 0.053(3) 0.094(4) 0.180(6) 0.004(4) 0.009(3) -0.006(3)
N1 0.111(3) 0.038(2) 0.045(2) -0.0047(17) 0.035(2) 0.002(2)
N2 0.047(3) 0.087(4) 0.146(6) -0.004(4) 0.012(3) -0.003(3)
C1 0.059(3) 0.040(2) 0.041(2) 0.0147(18) 0.0197(19) 0.0147(19)
C2 0.171(6) 0.057(3) 0.072(4) -0.016(3) 0.053(4) -0.051(4)
C3 0.195(8) 0.089(5) 0.065(4) -0.022(3) 0.047(4) 0.030(5)
C4 0.044(3) 0.080(5) 0.183(9) 0.021(5) -0.002(4) -0.006(3)
C5 0.060(4) 0.118(7) 0.242(13) -0.006(8) -0.042(6) 0.010(5)
C6 0.080(5) 0.106(6) 0.171(10) -0.016(6) 0.008(6) -0.011(5)
C10 0.0258(17) 0.042(2) 0.0272(19) 0.0072(15) 0.0032(14) -0.0026(15)
C11 0.037(2) 0.059(3) 0.026(2) 0.0031(18) 0.0057(16) -0.0088(19)
C12 0.043(2) 0.087(4) 0.025(2) 0.012(2) 0.0071(17) -0.010(2)
C13 0.057(3) 0.072(3) 0.050(3) 0.026(2) 0.009(2) -0.022(2)
C14 0.097(4) 0.046(3) 0.073(4) 0.015(2) 0.024(3) -0.019(3)
C15 0.063(3) 0.044(2) 0.051(3) 0.004(2) 0.026(2) -0.004(2)
C16 0.036(2) 0.047(2) 0.029(2) 0.0006(17) 0.0038(16) 0.0116(18)
C17 0.072(4) 0.066(4) 0.087(4) 0.022(3) -0.005(3) 0.006(3)
C18 0.122(7) 0.079(4) 0.118(6) 0.038(4) 0.003(5) 0.033(4)
C19 0.090(4) 0.110(5) 0.093(5) 0.029(4) -0.010(4) 0.057(4)
C20 0.065(4) 0.100(5) 0.130(6) -0.032(4) -0.049(4) 0.038(3)
C21 0.046(3) 0.067(4) 0.111(5) -0.008(4) -0.021(3) 0.014(3)
C22 0.046(2) 0.035(2) 0.0254(19) -0.0075(16) -0.0105(17) 0.0076(17)
C23 0.043(3) 0.056(3) 0.084(4) 0.000(3) -0.012(3) 0.006(2)
C24 0.049(3) 0.064(4) 0.125(6) -0.005(4) -0.027(3) 0.008(3)
C25 0.067(3) 0.063(3) 0.085(4) -0.009(3) -0.042(3) 0.022(3)
C26 0.108(5) 0.046(3) 0.064(4) 0.005(3) -0.010(3) 0.025(3)
C27 0.071(3) 0.050(3) 0.043(3) 0.007(2) -0.002(2) 0.014(2)
C28 0.034(4) 0.048(5) 0.023(4) -0.006(4) 0.010(3) -0.008(4)
C33 0.087(7) 0.056(6) 0.071(7) 0.007(5) 0.044(5) 0.018(6)
C32 0.105(9) 0.056(6) 0.085(8) -0.022(6) 0.028(7) 0.024(6)
C31 0.077(8) 0.080(8) 0.081(8) -0.037(6) 0.026(6) 0.022(6)
C30 0.054(6) 0.124(11) 0.046(6) -0.010(7) 0.024(5) 0.005(7)
C29 0.062(6) 0.060(6) 0.051(6) -0.006(5) 0.026(5) 0.001(5)
C37 0.034(5) 0.075(7) 0.102(9) -0.047(6) 0.009(5) 0.007(5)
C38 0.082(7) 0.057(6) 0.061(7) -0.016(5) -0.005(6) 0.038(5)
C39 0.075(6) 0.047(5) 0.047(5) -0.008(4) 0.000(5) 0.034(5)
C34 0.023(3) 0.026(4) 0.033(4) -0.003(3) -0.001(3) -0.003(3)
C35 0.069(6) 0.067(7) 0.041(5) 0.001(5) 0.020(5) 0.025(5)
C36 0.077(7) 0.087(8) 0.056(6) -0.014(6) 0.032(5) 0.017(6)
C44 0.25(2) 0.046(7) 0.091(11) 0.023(7) -0.032(14) 0.000(11)
C43 0.149(14) 0.039(6) 0.066(9) 0.004(6) 0.008(9) -0.002(8)
C42 0.105(9) 0.035(5) 0.059(7) -0.011(5) -0.009(7) 0.005(6)
C41 0.088(7) 0.036(4) 0.030(4) -0.002(4) 0.010(5) 0.002(5)
C40 0.045(5) 0.034(5) 0.030(4) -0.003(3) 0.001(4) -0.006(4)
C45 0.145(13) 0.050(6) 0.043(6) 0.013(5) -0.011(7) -0.013(7)
C49 0.108(10) 0.023(4) 0.065(8) 0.011(5) -0.018(7) -0.009(5)
C50 0.105(10) 0.044(6) 0.082(9) 0.011(6) -0.004(8) -0.030(6)
C51 0.078(7) 0.045(5) 0.055(6) 0.016(4) 0.013(5) -0.020(5)
C46 0.040(5) 0.034(4) 0.026(4) 0.017(3) -0.012(4) 0.001(4)
C47 0.065(6) 0.032(4) 0.051(6) 0.000(4) -0.006(5) 0.004(4)
C48 0.096(9) 0.038(5) 0.083(8) -0.013(5) -0.015(8) 0.007(6)

loop_
_atom_type_symbol
_atom_type_description
_atom_type_scat_dispersion_real
_atom_type_scat_dispersion_imag
_atom_type_scat_source
C C 0.0181 0.0091 'International Tables Vol C Tables 4.2.6.8 and 6.1.1.4'
H H 0.0000 0.0000 'International Tables Vol C Tables 4.2.6.8 and 6.1.1.4'
Cu Cu -1.9646 0.5888 'International Tables Vol C Tables 4.2.6.8 and 6.1.1.4'
K K 0.3868 1.0657 'International Tables Vol C Tables 4.2.6.8 and 6.1.1.4'
N N 0.0311 0.0180 'International Tables Vol C Tables 4.2.6.8 and 6.1.1.4'
Na Na 0.1353 0.1239 'International Tables Vol C Tables 4.2.6.8 and 6.1.1.4'
O O 0.0492 0.0322 'International Tables Vol C Tables 4.2.6.8 and 6.1.1.4'
Si Si 0.2541 0.3302 'International Tables Vol C Tables 4.2.6.8 and 6.1.1.4'

loop_
_geom_angle_atom_site_label_1
_geom_angle_atom_site_label_2
_geom_angle_atom_site_label_3
_geom_angle
_geom_angle_site_symmetry_1
_geom_angle_site_symmetry_3
Cu1 Cu1 K1 160.049(15) 2_755 .
O3 Cu1 Cu1 38.81(8) 2_755 2_755
O3 Cu1 Cu1 38.82(8) . 2_755
O3 Cu1 K1 134.97(9) 2_755 .
O3 Cu1 K1 140.10(8) . .
O3 Cu1 O3 77.62(12) . 2_755
O4 Cu1 Cu1 134.54(9) . 2_755
O4 Cu1 K1 51.92(8) . .
O4 Cu1 O3 173.02(12) . 2_755
O4 Cu1 O3 95.72(11) . .
O5 Cu1 Cu1 133.43(8) . 2_755
O5 Cu1 K1 47.92(8) . .
O5 Cu1 O3 171.83(11) . .
O5 Cu1 O3 94.62(11) . 2_755
O5 Cu1 O4 91.94(11) . .
Cu2 Cu2 Na1 167.01(7) 2_755 .
O9 Cu2 Cu2 134.46(8) . 2_755
O9 Cu2 Na1 47.96(9) . .
O9 Cu2 O10 173.56(11) . 2_755
O9 Cu2 O10 95.08(11) . .
O10 Cu2 Cu2 39.43(8) . 2_755
O10 Cu2 Cu2 39.25(8) 2_755 2_755
O10 Cu2 Na1 137.56(9) 2_755 .
O10 Cu2 Na1 140.63(10) . .
O10 Cu2 O10 78.68(12) . 2_755
O11 Cu2 Cu2 133.17(9) . 2_755
O11 Cu2 Na1 48.12(10) . .
O11 Cu2 O9 92.28(12) . .
O11 Cu2 O10 170.84(13) . .
O11 Cu2 O10 94.08(12) . 2_755
Cu1 K1 Si1 51.49(2) . .
Cu1 K1 Si3 52.88(2) . .
Si3 K1 Si1 104.07(3) . .
Si6 K1 Cu1 72.46(2) . .
Si6 K1 Si1 80.80(3) . .
Si6 K1 Si3 83.51(3) . .
O4 K1 Cu1 32.03(5) . .
O4 K1 Si1 22.39(5) . .
O4 K1 Si3 82.73(6) . .
O4 K1 Si6 84.86(6) . .
O4 K1 O7 103.19(7) . .
O4 K1 O12 78.23(8) . 2_755
O4 K1 C11 102.47(9) . 5_756
O4 K1 C12 93.00(10) . 5_756
O5 K1 Cu1 31.22(6) . .
O5 K1 Si1 80.85(6) . .
O5 K1 Si3 23.94(6) . .
O5 K1 Si6 85.33(6) . .
O5 K1 O4 59.03(8) . .
O5 K1 O6 78.45(8) . .
O5 K1 O7 78.94(8) . .
O5 K1 O12 103.66(8) . 2_755
O5 K1 C11 146.20(11) . 5_756
O5 K1 C12 150.68(11) . 5_756
O6 K1 Cu1 93.46(6) . .
O6 K1 Cu1 137.63(7) 5_756 .
O6 K1 Si1 168.83(7) 5_756 .
O6 K1 Si1 96.91(7) . .
O6 K1 Si3 81.48(6) . .
O6 K1 Si3 84.76(7) 5_756 .
O6 K1 Si6 163.78(7) . .
O6 K1 Si6 107.34(6) 5_756 .
O6 K1 O4 161.42(9) 5_756 .
O6 K1 O4 87.17(8) . .
O6 K1 O5 107.04(9) 5_756 .
O6 K1 O6 77.40(9) 5_756 .
O6 K1 O7 84.49(8) 5_756 .
O6 K1 O7 145.28(9) . .
O6 K1 O12 161.02(9) . 2_755
O6 K1 O12 118.93(8) 5_756 2_755
O6 K1 C11 72.20(10) . 5_756
O6 K1 C11 82.79(10) 5_756 5_756
O6 K1 C12 97.94(10) 5_756 5_756
O6 K1 C12 92.62(11) . 5_756
O7 K1 Cu1 80.25(5) . .
O7 K1 Si1 105.09(6) . .
O7 K1 Si3 67.44(5) . .
O7 K1 Si6 26.58(6) . .
O7 K1 O12 51.77(7) . 2_755
O7 K1 C11 134.78(10) . 5_756
O7 K1 C12 119.31(11) . 5_756
O12 K1 Cu1 80.61(5) 2_755 .
O12 K1 Si1 65.26(6) 2_755 .
O12 K1 Si3 108.26(5) 2_755 .
O12 K1 Si6 26.87(5) 2_755 .
O12 K1 C11 98.97(9) 2_755 5_756
O12 K1 C12 76.29(10) 2_755 5_756
C11 K1 Cu1 134.11(8) 5_756 .
C11 K1 Si1 86.32(8) 5_756 .
C11 K1 Si3 152.76(8) 5_756 .
C11 K1 Si6 123.36(8) 5_756 .
C11 K1 C12 23.20(11) 5_756 5_756
C12 K1 Cu1 123.99(9) 5_756 .
C12 K1 Si1 72.50(9) 5_756 .
C12 K1 Si3 172.85(10) 5_756 .
C12 K1 Si6 101.88(9) 5_756 .
O1 Si1 K1 143.00(10) . .
O1 Si1 C16 107.07(17) . .
O4 Si1 K1 42.97(10) . .
O4 Si1 O1 110.36(14) . .
O4 Si1 O13 113.26(15) . 2_755
O4 Si1 C16 114.43(18) . .
O13 Si1 K1 74.95(11) 2_755 .
O13 Si1 O1 106.69(15) 2_755 .
O13 Si1 C16 104.50(17) 2_755 .
C16 Si1 K1 108.15(14) . .
O7 Si2 Na1 141.87(11) . .
O7 Si2 C28 103.22(19) . .
O7 Si2 C34 108.8(2) . .
O8 Si2 Na1 91.07(11) . .
O8 Si2 O7 106.23(14) . .
O8 Si2 C28 111.1(2) . .
O8 Si2 C34 101.7(2) . .
O9 Si2 Na1 32.10(11) . .
O9 Si2 O7 110.81(15) . .
O9 Si2 O8 113.86(14) . .
O9 Si2 C28 111.0(2) . .
O9 Si2 C34 114.8(2) . .
C28 Si2 Na1 101.60(17) . .
C34 Si2 Na1 100.2(2) . .
O2 Si3 K1 148.00(11) 2_755 .
O2 Si3 C10 106.61(16) 2_755 .
O5 Si3 K1 44.04(10) . .
O5 Si3 O2 111.25(14) . 2_755
O5 Si3 O8 112.58(15) . .
O5 Si3 C10 113.15(16) . .
O8 Si3 K1 75.44(10) . .
O8 Si3 O2 107.17(14) . 2_755
O8 Si3 C10 105.65(17) . .
C10 Si3 K1 103.08(12) . .
O1 Si4 C52 111.4(4) . .
O1 Si4 C58 105.97(18) . .
O2 Si4 O1 106.81(14) . .
O2 Si4 C52 116.8(4) . .
O2 Si4 C58 106.72(19) . .
O3 Si4 O1 109.65(15) . .
O3 Si4 O2 110.81(14) . .
O3 Si4 C52 101.2(4) . .
O3 Si4 C58 116.37(18) . .
O11 Si5 Na1 36.80(12) . .
O11 Si5 O12 110.96(14) . .
O11 Si5 O13 112.49(15) . .
O11 Si5 C22 112.37(17) . .
O12 Si5 Na1 144.07(10) . .
O12 Si5 C22 108.67(18) . .
O13 Si5 Na1 83.04(12) . .
O13 Si5 O12 107.05(15) . .
O13 Si5 C22 104.96(16) . .
C22 Si5 Na1 101.37(16) . .
O7 Si6 K1 54.14(9) . .
O7 Si6 O12 105.49(14) . 2_755
O7 Si6 C40 113.4(3) . .
O7 Si6 C46 106.5(2) . .
O10 Si6 K1 105.61(11) . .
O10 Si6 O7 109.68(14) . .
O10 Si6 O12 110.51(15) . 2_755
O10 Si6 C40 107.7(2) . .
O10 Si6 C46 115.9(2) . .
O12 Si6 K1 56.01(10) 2_755 .
O12 Si6 C40 110.1(3) 2_755 .
O12 Si6 C46 108.1(2) 2_755 .
C40 Si6 K1 146.68(19) . .
C46 Si6 K1 138.4(2) . .
Cu2 Na1 Si2 57.86(4) . .
Cu2 Na1 Si5 58.94(5) . .
Si5 Na1 Si2 116.64(8) . .
O1 Na1 Cu2 81.75(9) 2_755 .
O1 Na1 Si2 105.35(10) 2_755 .
O1 Na1 Si5 69.31(8) 2_755 .
O9 Na1 Cu2 37.58(8) . .
O9 Na1 Si2 21.23(7) . .
O9 Na1 Si5 95.70(11) . .
O9 Na1 O1 102.23(13) . 2_755
O9 Na1 O11 72.33(12) . .
O9 Na1 O14 99.5(2) . .
O9 Na1 O16 88.2(2) . .
O11 Na1 Cu2 37.39(7) . .
O11 Na1 Si2 93.53(10) . .
O11 Na1 Si5 24.13(7) . .
O11 Na1 O1 80.82(13) . 2_755
O11 Na1 O14 91.4(2) . .
O11 Na1 O16 79.97(19) . .
O14 Na1 Cu2 107.2(2) . .
O14 Na1 Si2 100.4(2) . .
O14 Na1 Si5 93.5(2) . .
O14 Na1 O1 153.4(2) . 2_755
O15 Na1 Cu2 153.8(2) . .
O15 Na1 Si2 145.5(2) . .
O15 Na1 Si5 97.2(2) . .
O15 Na1 O1 79.28(19) . 2_755
O15 Na1 O9 166.7(2) . .
O15 Na1 O11 120.8(2) . .
O15 Na1 O14 83.2(3) . .
O15 Na1 O16 96.0(2) . .
O16 Na1 Cu2 93.24(19) . .
O16 Na1 Si2 92.98(18) . .
O16 Na1 Si5 86.30(17) . .
O16 Na1 O1 154.14(18) . 2_755
Si1 O1 Na1 117.55(15) . 2_755
Si4 O1 Si1 124.30(17) . .
Si4 O1 Na1 106.06(13) . 2_755
Si4 O2 Si3 128.31(17) . 2_755
Cu1 O3 Cu1 102.36(12) . 2_755
Si4 O3 Cu1 129.77(16) . 2_755
Si4 O3 Cu1 125.18(15) . .
Cu1 O4 K1 96.06(10) . .
Si1 O4 Cu1 132.69(16) . .
Si1 O4 K1 114.64(13) . .
Cu1 O5 K1 100.85(10) . .
Si3 O5 Cu1 134.45(16) . .
Si3 O5 K1 112.02(13) . .
K1 O6 K1 102.60(9) 5_756 .
C1 O6 K1 145.8(3) . 5_756
C1 O6 K1 99.4(3) . .
Si2 O7 K1 116.15(12) . .
Si6 O7 K1 99.29(12) . .
Si6 O7 Si2 127.08(16) . .
Si2 O8 Si3 133.56(18) . .
Cu2 O9 Na1 94.45(12) . .
Si2 O9 Cu2 134.62(16) . .
Si2 O9 Na1 126.67(17) . .
Cu2 O10 Cu2 101.31(12) . 2_755
Si6 O10 Cu2 126.96(16) . 2_755
Si6 O10 Cu2 125.68(17) . .
Cu2 O11 Na1 94.48(12) . .
Si5 O11 Cu2 134.12(18) . .
Si5 O11 Na1 119.07(16) . .
Si5 O12 K1 118.40(13) . 2_755
Si6 O12 K1 97.12(12) 2_755 2_755
Si6 O12 Si5 125.36(16) 2_755 .
Si5 O13 Si1 135.59(17) . 2_755
C7 O14 Na1 109.0(5) . .
C4 O15 Na1 132.2(5) . .
C64 O16 Na1 128.5(6) . .
C1 N1 C2 120.3(4) . .
C1 N1 C3 120.9(5) . .
C2 N1 C3 118.5(5) . .
C4 N2 C5 120.3(7) . .
C4 N2 C6 120.2(7) . .
C6 N2 C5 119.5(7) . .
C7 N3 C8 121.3(5) . .
C7 N3 C9 120.2(6) . .
C8 N3 C9 118.5(5) . .
C64 N4 C65 123.4(6) . .
C64 N4 C66 120.8(7) . .
C65 N4 C66 115.8(6) . .
O6 C1 N1 125.5(4) . .
O15 C4 N2 124.7(7) . .
O14 C7 N3 120.3(7) . .
C11 C10 Si3 122.4(3) . .
C15 C10 Si3 120.6(3) . .
C15 C10 C11 117.0(4) . .
C10 C11 K1 112.4(3) . 5_756
C12 C11 K1 78.9(2) . 5_756
C12 C11 C10 121.3(5) . .
C11 C12 K1 77.9(3) . 5_756
C13 C12 K1 112.5(3) . 5_756
C13 C12 C11 120.2(5) . .
C14 C13 C12 119.5(5) . .
C13 C14 C15 120.6(5) . .
C10 C15 C14 121.4(5) . .
C17 C16 Si1 119.5(4) . .
C21 C16 Si1 122.1(4) . .
C21 C16 C17 117.2(5) . .
C18 C17 C16 119.4(6) . .
C17 C18 C19 119.7(7) . .
C20 C19 C18 119.4(6) . .
C19 C20 C21 121.3(7) . .
C16 C21 C20 122.3(6) . .
C23 C22 Si5 119.0(4) . .
C27 C22 Si5 122.5(4) . .
C27 C22 C23 118.5(4) . .
C24 C23 C22 121.0(6) . .
C23 C24 C25 120.1(6) . .
C26 C25 C24 120.7(5) . .
C25 C26 C27 119.8(6) . .
C22 C27 C26 119.8(6) . .
C33 C28 Si2 120.8(3) . .
C33 C28 C29 120.0 . .
C29 C28 Si2 119.2(3) . .
C28 C33 C32 120.0 . .
C31 C32 C33 120.0 . .
C32 C31 C30 120.0 . .
C29 C30 C31 120.0 . .
C30 C29 C28 120.0 . .
C38 C37 C36 120.0 . .
C37 C38 C39 120.0 . .
C34 C39 C38 120.0 . .
C39 C34 Si2 119.2(3) . .
C39 C34 C35 120.0 . .
C35 C34 Si2 120.2(3) . .
C36 C35 C34 120.0 . .
C35 C36 C37 120.0 . .
C43 C44 C45 120.0 . .
C42 C43 C44 120.0 . .
C43 C42 C41 120.0 . .
C40 C41 C42 120.0 . .
C41 C40 Si6 118.3(3) . .
C41 C40 C45 120.0 . .
C45 C40 Si6 121.6(3) . .
C40 C45 C44 120.0 . .
C50 C49 C48 120.0 . .
C51 C50 C49 120.0 . .
C50 C51 C46 120.0 . .
C51 C46 Si6 117.1(3) . .
C47 C46 Si6 122.8(3) . .
C47 C46 C51 120.0 . .
C46 C47 C48 120.0 . .
C47 C48 C49 120.0 . .
C55 C56 C57 120.0 . .
C54 C55 C56 120.0 . .
C55 C54 C53 120.0 . .
C52 C53 C54 120.0 . .
C53 C52 Si4 119.7(6) . .
C57 C52 Si4 120.1(6) . .
C57 C52 C53 120.0 . .
C52 C57 C56 120.0 . .
C58 C59 C60 120.0 . .
C59 C58 Si4 118.5(2) . .
C63 C58 Si4 121.0(2) . .
C63 C58 C59 120.0 . .
C62 C63 C58 120.0 . .
C61 C62 C63 120.0 . .
C62 C61 C60 120.0 . .
C61 C60 C59 120.0 . .
O16 C64 N4 126.5(6) . .

loop_
_geom_bond_atom_site_label_1
_geom_bond_atom_site_label_2
_geom_bond_distance
_geom_bond_site_symmetry_2
Cu1 Cu1 3.0464(10) 2_755
Cu1 K1 3.5901(9) .
Cu1 O3 1.955(3) .
Cu1 O3 1.955(3) 2_755
Cu1 O4 1.915(2) .
Cu1 O5 1.895(3) .
Cu2 Cu2 3.0161(11) 2_755
Cu2 Na1 3.117(3) .
Cu2 O9 1.907(3) .
Cu2 O10 1.954(3) 2_755
Cu2 O10 1.946(3) .
Cu2 O11 1.899(3) .
K1 Si1 3.7894(13) .
K1 Si3 3.6182(12) .
K1 Si6 3.5795(12) .
K1 O4 2.842(3) .
K1 O5 2.713(3) .
K1 O6 2.713(3) 5_756
K1 O6 2.790(3) .
K1 O7 2.939(3) .
K1 O12 2.991(3) 2_755
K1 C11 3.446(4) 5_756
K1 C12 3.459(5) 5_756
Si1 O1 1.656(3) .
Si1 O4 1.588(3) .
Si1 O13 1.633(3) 2_755
Si1 C16 1.864(4) .
Si2 Na1 3.505(2) .
Si2 O7 1.656(3) .
Si2 O8 1.628(3) .
Si2 O9 1.582(3) .
Si2 C28 1.866(5) .
Si2 C34 1.905(5) .
Si3 O2 1.648(3) 2_755
Si3 O5 1.584(3) .
Si3 O8 1.639(3) .
Si3 C10 1.862(4) .
Si4 O1 1.628(3) .
Si4 O2 1.619(3) .
Si4 O3 1.603(3) .
Si4 C52 1.883(10) .
Si4 C58 1.867(4) .
Si5 Na1 3.396(3) .
Si5 O11 1.589(3) .
Si5 O12 1.655(3) .
Si5 O13 1.628(3) .
Si5 C22 1.863(4) .
Si6 O7 1.623(3) .
Si6 O10 1.610(3) .
Si6 O12 1.630(3) 2_755
Si6 C40 1.879(5) .
Si6 C46 1.885(4) .
Na1 O1 2.859(5) 2_755
Na1 O9 2.322(3) .
Na1 O11 2.328(4) .
Na1 O14 2.392(8) .
Na1 O15 2.171(6) .
Na1 O16 2.804(8) .
O1 Na1 2.859(5) 2_755
O2 Si3 1.648(3) 2_755
O3 Cu1 1.955(3) 2_755
O6 K1 2.713(3) 5_756
O6 C1 1.225(5) .
O10 Cu2 1.954(3) 2_755
O12 K1 2.991(3) 2_755
O12 Si6 1.630(3) 2_755
O13 Si1 1.633(3) 2_755
O14 C7 1.230(5) .
O15 C4 1.219(9) .
O16 C64 1.221(5) .
N1 C1 1.325(6) .
N1 C2 1.455(8) .
N1 C3 1.457(8) .
N2 C4 1.327(9) .
N2 C5 1.460(11) .
N2 C6 1.456(11) .
N3 C7 1.336(4) .
N3 C8 1.464(4) .
N3 C9 1.469(4) .
N4 C64 1.365(4) .
N4 C65 1.480(5) .
N4 C66 1.489(5) .
C10 C11 1.404(6) .
C10 C15 1.388(6) .
C11 K1 3.446(4) 5_756
C11 C12 1.389(7) .
C12 K1 3.459(5) 5_756
C12 C13 1.375(8) .
C13 C14 1.371(9) .
C14 C15 1.389(7) .
C16 C17 1.415(8) .
C16 C21 1.360(7) .
C17 C18 1.407(10) .
C18 C19 1.408(12) .
C19 C20 1.309(11) .
C20 C21 1.393(9) .
C22 C23 1.397(7) .
C22 C27 1.381(7) .
C23 C24 1.369(8) .
C24 C25 1.373(10) .
C25 C26 1.356(10) .
C26 C27 1.416(8) .
C28 C33 1.3900 .
C28 C29 1.3900 .
C33 C32 1.3900 .
C32 C31 1.3900 .
C31 C30 1.3900 .
C30 C29 1.3900 .
C37 C38 1.3900 .
C37 C36 1.3900 .
C38 C39 1.3900 .
C39 C34 1.3900 .
C34 C35 1.3900 .
C35 C36 1.3900 .
C44 C43 1.3900 .
C44 C45 1.3900 .
C43 C42 1.3900 .
C42 C41 1.3900 .
C41 C40 1.3900 .
C40 C45 1.3900 .
C49 C50 1.3900 .
C49 C48 1.3900 .
C50 C51 1.3900 .
C51 C46 1.3900 .
C46 C47 1.3900 .
C47 C48 1.3900 .
C56 C55 1.3900 .
C56 C57 1.3900 .
C55 C54 1.3900 .
C54 C53 1.3900 .
C53 C52 1.3900 .
C52 C57 1.3900 .
C59 C58 1.3900 .
C59 C60 1.3900 .
C58 C63 1.3900 .
C63 C62 1.3900 .
C62 C61 1.3900 .
C61 C60 1.3900 .

loop_
_geom_torsion_atom_site_label_1
_geom_torsion_atom_site_label_2
_geom_torsion_atom_site_label_3
_geom_torsion_atom_site_label_4
_geom_torsion
_geom_torsion_site_symmetry_1
_geom_torsion_site_symmetry_4
Cu1 Cu1 O5 K1 -152.77(4) 2_755 .
Cu1 Cu1 O5 Si3 -16.5(3) 2_755 .
Cu2 Cu2 O11 Si5 23.4(3) 2_755 .
Cu2 Cu2 O11 Na1 162.43(9) 2_755 .
K1 Cu1 O5 Si3 136.3(3) . .
K1 Si1 O1 Si4 -54.0(3) . .
K1 Si1 O1 Na1 83.2(2) . 2_755
K1 Si1 O4 Cu1 125.5(3) . .
K1 Si1 C16 C17 88.9(5) . .
K1 Si1 C16 C21 -103.8(5) . .
K1 Si3 O5 Cu1 -133.0(3) . .
K1 Si3 O8 Si2 80.2(2) . .
K1 Si3 C10 C11 65.2(3) . .
K1 Si3 C10 C15 -116.3(3) . .
K1 Si6 O7 Si2 -133.1(2) . .
K1 Si6 O10 Cu2 -106.03(18) . 2_755
K1 Si6 O10 Cu2 106.58(18) . .
K1 Si6 C40 C41 -4.2(7) . .
K1 Si6 C40 C45 173.8(3) . .
K1 Si6 C46 C51 128.2(3) . .
K1 Si6 C46 C47 -49.2(5) . .
K1 O6 C1 N1 -36.6(8) 5_756 .
K1 O6 C1 N1 -166.0(5) . .
K1 C11 C12 C13 -109.1(5) 5_756 .
K1 C12 C13 C14 -89.1(5) 5_756 .
Si1 C16 C17 C18 172.4(6) . .
Si1 C16 C21 C20 -173.1(6) . .
Si2 C28 C33 C32 -179.6(4) . .
Si2 C28 C29 C30 179.6(4) . .
Si2 C34 C35 C36 171.2(4) . .
Si3 C10 C11 K1 -92.0(3) . 5_756
Si3 C10 C11 C12 177.6(3) . .
Si3 C10 C15 C14 -177.1(4) . .
Si4 C52 C57 C56 -174.4(8) . .
Si4 C58 C63 C62 -171.8(4) . .
Si5 C22 C23 C24 178.6(5) . .
Si5 C22 C27 C26 -178.6(4) . .
Si6 C40 C45 C44 -178.0(5) . .
Si6 C46 C47 C48 177.4(4) . .
Na1 Cu2 O11 Si5 -139.0(3) . .
Na1 Si2 O7 K1 -108.30(17) . .
Na1 Si2 O7 Si6 18.3(3) . .
Na1 Si2 O8 Si3 66.8(2) . .
Na1 Si2 O9 Cu2 -150.5(4) . .
Na1 Si2 C28 C33 -72.8(3) . .
Na1 Si2 C28 C29 107.6(3) . .
Na1 Si5 O11 Cu2 131.6(3) . .
Na1 Si5 O12 K1 97.97(19) . 2_755
Na1 Si5 O12 Si6 -25.8(3) . 2_755
Na1 Si5 O13 Si1 -66.7(3) . 2_755
Na1 Si5 C22 C23 -42.6(4) . .
Na1 Si5 C22 C27 137.4(4) . .
Na1 O14 C7 N3 158.4(6) . .
Na1 O15 C4 N2 -175.5(7) . .
Na1 O16 C64 N4 -77.3(9) . .
O1 Si1 O4 Cu1 -22.8(3) . .
O1 Si1 O4 K1 -148.36(13) . .
O1 Si1 C16 C17 -79.6(5) . .
O1 Si1 C16 C21 87.7(5) . .
O1 Si4 O2 Si3 -148.2(2) . 2_755
O1 Si4 O3 Cu1 154.1(2) . 2_755
O1 Si4 O3 Cu1 -47.8(2) . .
O1 Si4 C52 C53 -17.5(7) . .
O1 Si4 C52 C57 156.9(5) . .
O1 Si4 C58 C59 -55.4(3) . .
O1 Si4 C58 C63 116.5(3) . .
O2 Si3 O5 Cu1 22.1(3) 2_755 .
O2 Si3 O5 K1 155.07(13) 2_755 .
O2 Si3 O8 Si2 -66.6(3) 2_755 .
O2 Si3 C10 C11 -126.9(3) 2_755 .
O2 Si3 C10 C15 51.7(4) 2_755 .
O2 Si4 O1 Si1 169.92(19) . .
O2 Si4 O1 Na1 28.74(17) . 2_755
O2 Si4 O3 Cu1 36.4(3) . 2_755
O2 Si4 O3 Cu1 -165.50(18) . .
O2 Si4 C52 C53 105.7(6) . .
O2 Si4 C52 C57 -79.9(6) . .
O2 Si4 C58 C59 58.2(3) . .
O2 Si4 C58 C63 -129.9(2) . .
O3 Cu1 O5 K1 -151.93(11) 2_755 .
O3 Cu1 O5 Si3 -15.6(2) 2_755 .
O3 Si4 O1 Si1 49.8(3) . .
O3 Si4 O1 Na1 -91.38(16) . 2_755
O3 Si4 O2 Si3 -28.8(3) . 2_755
O3 Si4 C52 C53 -133.9(6) . .
O3 Si4 C52 C57 40.5(7) . .
O3 Si4 C58 C59 -177.5(2) . .
O3 Si4 C58 C63 -5.7(3) . .
O4 Cu1 O5 K1 30.45(11) . .
O4 Cu1 O5 Si3 166.8(2) . .
O4 Si1 O1 Si4 -17.6(3) . .
O4 Si1 O1 Na1 119.62(15) . 2_755
O4 Si1 C16 C17 43.0(5) . .
O4 Si1 C16 C21 -149.7(5) . .
O5 Si3 O8 Si2 56.0(3) . .
O5 Si3 C10 C11 110.5(3) . .
O5 Si3 C10 C15 -70.9(4) . .
O7 Si2 O8 Si3 -78.8(3) . .
O7 Si2 O9 Cu2 17.3(3) . .
O7 Si2 O9 Na1 167.87(19) . .
O7 Si2 C28 C33 78.1(4) . .
O7 Si2 C28 C29 -101.6(3) . .
O7 Si6 O10 Cu2 -162.93(18) . 2_755
O7 Si6 O10 Cu2 49.7(2) . .
O7 Si6 C40 C41 55.5(4) . .
O7 Si6 C40 C45 -126.5(3) . .
O7 Si6 C46 C51 -177.6(3) . .
O7 Si6 C46 C47 4.9(4) . .
O8 Si2 O7 K1 5.43(17) . .
O8 Si2 O7 Si6 132.0(2) . .
O8 Si2 O9 Cu2 -102.4(2) . .
O8 Si2 O9 Na1 48.2(3) . .
O8 Si2 C28 C33 -168.5(3) . .
O8 Si2 C28 C29 11.9(4) . .
O8 Si3 O5 Cu1 -98.2(2) . .
O8 Si3 O5 K1 34.76(18) . .
O8 Si3 C10 C11 -13.1(4) . .
O8 Si3 C10 C15 165.5(3) . .
O9 Cu2 O11 Si5 -159.7(2) . .
O9 Cu2 O11 Na1 -20.65(14) . .
O9 Si2 O7 K1 -118.72(14) . .
O9 Si2 O7 Si6 7.9(3) . .
O9 Si2 O8 Si3 43.5(3) . .
O9 Si2 C28 C33 -40.7(4) . .
O9 Si2 C28 C29 139.6(3) . .
O10 Cu2 O11 Si5 19.4(3) 2_755 .
O10 Cu2 O11 Na1 158.38(14) 2_755 .
O10 Si6 O7 K1 95.40(14) . .
O10 Si6 O7 Si2 -37.7(2) . .
O10 Si6 C40 C41 177.0(3) . .
O10 Si6 C40 C45 -5.0(4) . .
O10 Si6 C46 C51 -55.3(4) . .
O10 Si6 C46 C47 127.3(4) . .
O11 Si5 O12 K1 119.12(15) . 2_755
O11 Si5 O12 Si6 -4.7(2) . 2_755
O11 Si5 O13 Si1 -44.1(3) . 2_755
O11 Si5 C22 C23 -79.5(4) . .
O11 Si5 C22 C27 100.5(4) . .
O12 Si5 O11 Cu2 -27.7(3) . .
O12 Si5 O11 Na1 -159.31(17) . .
O12 Si5 O13 Si1 78.0(3) . 2_755
O12 Si5 C22 C23 157.3(4) . .
O12 Si5 C22 C27 -22.7(4) . .
O12 Si6 O7 K1 -23.63(14) 2_755 .
O12 Si6 O7 Si2 -156.72(19) 2_755 .
O12 Si6 O10 Cu2 165.56(18) 2_755 .
O12 Si6 O10 Cu2 -47.0(2) 2_755 2_755
O12 Si6 C40 C41 -62.5(4) 2_755 .
O12 Si6 C40 C45 115.6(3) 2_755 .
O12 Si6 C46 C51 69.4(3) 2_755 .
O12 Si6 C46 C47 -108.0(4) 2_755 .
O13 Si1 O1 Si4 -141.0(2) 2_755 .
O13 Si1 O1 Na1 -3.81(18) 2_755 2_755
O13 Si1 O4 Cu1 96.7(2) 2_755 .
O13 Si1 O4 K1 -28.82(18) 2_755 .
O13 Si1 C16 C17 167.5(5) 2_755 .
O13 Si1 C16 C21 -25.2(5) 2_755 .
O13 Si5 O11 Cu2 92.2(3) . .
O13 Si5 O11 Na1 -39.4(2) . .
O13 Si5 O12 K1 -3.98(16) . 2_755
O13 Si5 O12 Si6 -127.79(19) . 2_755
O13 Si5 C22 C23 43.1(4) . .
O13 Si5 C22 C27 -136.9(4) . .
C2 N1 C1 O6 1.5(9) . .
C3 N1 C1 O6 175.7(6) . .
C5 N2 C4 O15 -0.3(16) . .
C6 N2 C4 O15 -178.2(10) . .
C8 N3 C7 O14 -176.0(8) . .
C9 N3 C7 O14 3.2(11) . .
C10 Si3 O5 Cu1 142.1(2) . .
C10 Si3 O5 K1 -84.95(19) . .
C10 Si3 O8 Si2 180.0(2) . .
C10 C11 C12 K1 109.6(4) . 5_756
C10 C11 C12 C13 0.5(7) . .
C11 C10 C15 C14 1.6(7) . .
C11 C12 C13 C14 -0.4(8) . .
C12 C13 C14 C15 0.9(9) . .
C13 C14 C15 C10 -1.6(9) . .
C15 C10 C11 K1 89.4(4) . 5_756
C15 C10 C11 C12 -1.1(6) . .
C16 Si1 O1 Si4 107.6(2) . .
C16 Si1 O1 Na1 -115.25(19) . 2_755
C16 Si1 O4 Cu1 -143.7(2) . .
C16 Si1 O4 K1 90.82(19) . .
C16 C17 C18 C19 2.2(13) . .
C17 C16 C21 C20 -5.5(11) . .
C17 C18 C19 C20 -8.4(14) . .
C18 C19 C20 C21 7.6(15) . .
C19 C20 C21 C16 -0.6(14) . .
C21 C16 C17 C18 4.5(10) . .
C22 Si5 O11 Cu2 -149.6(2) . .
C22 Si5 O11 Na1 78.8(2) . .
C22 Si5 O12 K1 -116.85(16) . 2_755
C22 Si5 O12 Si6 119.3(2) . 2_755
C22 Si5 O13 Si1 -166.6(3) . 2_755
C22 C23 C24 C25 1.4(11) . .
C23 C22 C27 C26 1.4(8) . .
C23 C24 C25 C26 -1.6(11) . .
C24 C25 C26 C27 1.7(10) . .
C25 C26 C27 C22 -1.6(9) . .
C27 C22 C23 C24 -1.4(9) . .
C28 Si2 O7 K1 122.4(2) . .
C28 Si2 O7 Si6 -111.0(3) . .
C28 Si2 O8 Si3 169.7(3) . .
C28 Si2 O9 Cu2 131.4(3) . .
C28 Si2 O9 Na1 -78.0(3) . .
C28 C33 C32 C31 0.0 . .
C33 C28 C29 C30 0.0 . .
C33 C32 C31 C30 0.0 . .
C32 C31 C30 C29 0.0 . .
C31 C30 C29 C28 0.0 . .
C29 C28 C33 C32 0.0 . .
C37 C38 C39 C34 0.0 . .
C38 C37 C36 C35 0.0 . .
C38 C39 C34 Si2 -171.3(4) . .
C38 C39 C34 C35 0.0 . .
C39 C34 C35 C36 0.0 . .
C34 Si2 O7 K1 114.2(2) . .
C34 Si2 O7 Si6 -119.2(3) . .
C34 Si2 O8 Si3 167.5(3) . .
C34 Si2 O9 Cu2 141.0(3) . .
C34 Si2 O9 Na1 -68.4(3) . .
C34 C35 C36 C37 0.0 . .
C36 C37 C38 C39 0.0 . .
C44 C43 C42 C41 0.0 . .
C43 C44 C45 C40 0.0 . .
C43 C42 C41 C40 0.0 . .
C42 C41 C40 Si6 178.1(5) . .
C42 C41 C40 C45 0.0 . .
C41 C40 C45 C44 0.0 . .
C40 Si6 O7 K1 -144.2(2) . .
C40 Si6 O7 Si2 82.7(3) . .
C40 Si6 O10 Cu2 73.3(3) . 2_755
C40 Si6 O10 Cu2 -74.1(3) . .
C45 C44 C43 C42 0.0 . .
C49 C50 C51 C46 0.0 . .
C50 C49 C48 C47 0.0 . .
C50 C51 C46 Si6 -177.5(4) . .
C50 C51 C46 C47 0.0 . .
C51 C46 C47 C48 0.0 . .
C46 Si6 O7 K1 -138.4(2) . .
C46 Si6 O7 Si2 88.5(3) . .
C46 Si6 O10 Cu2 76.4(3) . 2_755
C46 Si6 O10 Cu2 -71.0(3) . .
C46 C47 C48 C49 0.0 . .
C48 C49 C50 C51 0.0 . .
C56 C55 C54 C53 0.0 . .
C55 C56 C57 C52 0.0 . .
C55 C54 C53 C52 0.0 . .
C54 C53 C52 Si4 174.4(8) . .
C54 C53 C52 C57 0.0 . .
C53 C52 C57 C56 0.0 . .
C52 Si4 O1 Si1 -61.4(5) . .
C52 Si4 O1 Na1 157.4(4) . 2_755
C52 Si4 O2 Si3 86.3(4) . 2_755
C52 Si4 O3 Cu1 69.9(4) . .
C52 Si4 O3 Cu1 -88.1(4) . 2_755
C57 C56 C55 C54 0.0 . .
C59 C58 C63 C62 0.0 . .
C58 Si4 O1 Si1 -76.6(3) . .
C58 Si4 O1 Na1 142.27(18) . 2_755
C58 Si4 O2 Si3 98.8(3) . 2_755
C58 Si4 O3 Cu1 72.4(3) . .
C58 Si4 O3 Cu1 -85.7(3) . 2_755
C58 C59 C60 C61 0.0 . .
C58 C63 C62 C61 0.0 . .
C63 C62 C61 C60 0.0 . .
C62 C61 C60 C59 0.0 . .
C60 C59 C58 Si4 172.0(4) . .
C60 C59 C58 C63 0.0 . .
C65 N4 C64 O16 -0.7(11) . .
C66 N4 C64 O16 -178.7(8) . .
